data_1509885
loop_
_publ_author_name
'Friese, K.'
'Jansen, M.'
'Ahlert, S.'

_publ_section_title
;
 The structure of twinned Ag4 Mn3 O8, a novel octahedral framework with a
 topology related to the archetype cubic (10,3) net
;
_journal_name_full 'Zeitschrift fuer Anorganische und Allgemeine Chemie'
_journal_page_first 1525
_journal_page_last 1531
_journal_paper_doi 10.1002/1521-3749(200207)628:7<1525::AID-ZAAC1525>3.0.CO;2-#
_journal_volume 628
_journal_year 2002
_chemical_formula_sum 'Ag4 Mn3 O8'
_chemical_name_systematic 'Ag4 (Mn3 O8)'
_space_group_IT_number 152
_symmetry_space_group_name_Hall 'P 31 2"'
_symmetry_space_group_name_H-M 'P 31 2 1'
_cell_angle_alpha 90
_cell_angle_beta 90
_cell_angle_gamma 120
_cell_formula_units_Z 12
_cell_length_a 12.5919
_cell_length_b 12.5919
_cell_length_c 15.4978
_cell_volume 2128.057
_citation_journal_id_ASTM ZAACAB
_cod_data_source_file silver3-x_162.cif
_cod_data_source_block Ag4Mn3O8
_cod_database_code 1509885

loop_
_symmetry_equiv_pos_as_xyz
x,y,z
-y,x-y,z+1/3
-x+y,-x,z+2/3
y,x,-z
-x,-x+y,-z+1/3
x-y,-y,-z+2/3

loop_
_atom_site_label
_atom_site_type_symbol
_atom_site_fract_x
_atom_site_fract_y
_atom_site_fract_z
_atom_site_occupancy
_atom_site_U_iso_or_equiv
O5 O-2 0.4768 0.0911 0.4684 1 0.0
O14 O-2 0.2773 0.1582 0.9091 1 0.0
O9 O-2 0.0849 0.9375 0.6055 1 0.0
O12 O-2 0.2611 0.3472 0.9195 1 0.0
O7 O-2 0.5204 0.2471 0.6077 1 0.0
O6 O-2 0.2822 0.8489 0.4738 1 0.0
Mn2 Mn+4 0.5136 0.5682 0.197 1 0.0
Mn7 Mn+4 0.7894 0 0.3333 1 0.0
Mn5 Mn+4 0.8804 0.5481 0.3334 1 0.0
Ag6 Ag+1 0.8344 0.3697 0.08436 1 0.0
O10 O-2 0.7564 0.0737 0.9176 1 0.0
Ag5 Ag+1 0.6189 0.3209 0.90792 1 0.0
Ag7 Ag+1 0.7709 0.7709 0 1 0.0
O11 O-2 0.9856 0.5784 0.9165 1 0.0
O2 O-2 0.5122 0.9014 0.4464 1 0.0
O8 O-2 0.396 0.8164 0.6096 1 0.0
Mn6 Mn+4 0 0.6278 0.1667 1 0.0
O13 O-2 0.172 0.788 0.9101 1 0.0
Ag1 Ag+1 0.2025 0.7586 0.35149 1 0.0
O3 O-2 0.0553 0.8173 0.4465 1 0.0
Mn3 Mn+4 0.7201 0.8201 0.1964 1 0.0
Ag9 Ag+1 0.4721 0 0.3333 1 0.0
Ag2 Ag+1 0.3444 0.5712 0.90981 1 0.0
Ag4 Ag+1 0.0822 0.398 0.07202 1 0.0
Ag10 Ag+1 0.0675 0.0675 0.5 1 0.0
Ag8 Ag+1 0 0.1701 0.1667 1 0.0
O16 O-2 0.6671 0.6671 0.2657 1 0.0
Mn4 Mn+4 0.7076 0.0432 0.1667 1 0.0
Mn1 Mn+4 0.7637 0.6103 0.1948 1 0.0
O15 O-2 0.5481 0.0506 0.9109 1 0.0
Ag3 Ag+1 0.8945 0.0407 0.01246 1 0.0
O4 O-2 0.2412 0.0492 0.468 1 0.0
O1 O-2 0.4334 0.2785 0.4476 1 0.0
